data_1507348
loop_
_publ_author_name
'Itharat, Arunporn'
'Plubrukarn, Anuchit'
'Kongsaeree, Palangpon'
'Bui, Tam'
'Keawpradub, Niwat'
'Houghton, Peter J.'

_publ_section_title
;
 Dioscorealides and dioscoreanone, novel cytotoxic naphthofuranoxepins,
 and 1,4-phenanthraquinone from Dioscorea membranacea Pierre.
;
_journal_issue 16
_journal_name_full 'Organic letters'
_journal_page_first 2879
_journal_page_last 2882
_journal_paper_doi 10.1021/ol034926y
_journal_volume 5
_journal_year 2003
_chemical_compound_source 'Dioscorea membranacea Pierre'
_chemical_formula_moiety 'C17 H14 O6 '
_chemical_formula_sum 'C17 H14 O6'
_chemical_formula_weight 314.293
_chemical_name_systematic
;
 ?
;
_space_group_IT_number 19
_symmetry_cell_setting orthorhombic
_symmetry_space_group_name_Hall 'P 2ac 2ab'
_symmetry_space_group_name_H-M 'P 21 21 21'
_atom_sites_solution_primary direct
_atom_sites_solution_secondary difmap
_cell_angle_alpha 90.00
_cell_angle_beta 90.00
_cell_angle_gamma 90.00
_cell_formula_units_Z 4
_cell_length_a 6.6975(3)
_cell_length_b 14.1282(13)
_cell_length_c 15.0059(11)
_cell_measurement_reflns_used 1443
_cell_measurement_temperature 298
_cell_measurement_theta_max 26.373
_cell_measurement_theta_min 2.910
_cell_volume 1419.91(18)
_computing_cell_refinement 'HKL Scalepack (Otwinowski & Minor 1997)'
_computing_data_collection KappaCCD
_computing_data_reduction 'Denzo and Scalepak (Otwinowski & Minor, 1997)'
_computing_structure_refinement 'SHELXL-97 (Sheldrick, 1997)'
_computing_structure_solution 'SIR97(Cascarano al.,Acta Cryst.,1996,A52,C-79)'
_diffrn_measured_fraction_theta_full 0.902
_diffrn_measured_fraction_theta_max 0.902
_diffrn_measurement_device KappaCCD
_diffrn_measurement_method CCD
_diffrn_orient_matrix_type X=UH
_diffrn_orient_matrix_UB_11 -0.03456
_diffrn_orient_matrix_UB_12 0.10081
_diffrn_orient_matrix_UB_13 0.10457
_diffrn_orient_matrix_UB_21 0.01425
_diffrn_orient_matrix_UB_22 0.05221
_diffrn_orient_matrix_UB_23 -0.04562
_diffrn_orient_matrix_UB_31 -0.06343
_diffrn_orient_matrix_UB_32 -0.00054
_diffrn_orient_matrix_UB_33 -0.02044
_diffrn_radiation_source 'fine-focus sealed tube'
_diffrn_radiation_type ' MoK\a'
_diffrn_radiation_wavelength_id all
_diffrn_reflns_limit_h_max 7
_diffrn_reflns_limit_h_min -7
_diffrn_reflns_limit_k_max 16
_diffrn_reflns_limit_k_min -16
_diffrn_reflns_limit_l_max 18
_diffrn_reflns_limit_l_min -18
_diffrn_reflns_number 2652
_diffrn_reflns_theta_full 26.33
_diffrn_reflns_theta_max 26.33
_diffrn_reflns_theta_min 3.07
_exptl_absorpt_coefficient_mu 0.112
_exptl_absorpt_correction_type none
_exptl_crystal_colour Colourless
_exptl_crystal_density_diffrn 1.470
_exptl_crystal_density_method 'not measured'
_exptl_crystal_description prism
_exptl_crystal_size_max 0.20
_exptl_crystal_size_mid 0.20
_exptl_crystal_size_min 0.10
_refine_diff_density_max 0.110
_refine_diff_density_min -0.119
_refine_diff_density_rms 0.030
_refine_ls_extinction_coef 0.069(10)
_refine_ls_extinction_expression Fc^*^=kFc[1+0.001xFc^2^\l^3^/sin(2\q)]^-1/4^
_refine_ls_extinction_method SHELXL
_refine_ls_goodness_of_fit_ref 1.030
_refine_ls_hydrogen_treatment refxyz
_refine_ls_matrix_type full
_refine_ls_number_parameters 209
_refine_ls_number_reflns 2641
_refine_ls_number_restraints 0
_refine_ls_restrained_S_all 1.030
_refine_ls_R_factor_all 0.0463
_refine_ls_R_factor_gt 0.0395
_refine_ls_shift/su_max 0.001
_refine_ls_shift/su_mean 0.000
_refine_ls_structure_factor_coef Fsqd
_refine_ls_weighting_details 'calc w=1/[\s^2^(Fo^2^)+(0.0592P)^2^+0.2020P] where P=(Fo^2^+2Fc^2^)/3'
_refine_ls_weighting_scheme calc
_refine_ls_wR_factor_gt 0.0993
_refine_ls_wR_factor_ref 0.1063
_reflns_number_gt 2389
_reflns_number_total 2641
_reflns_threshold_expression >2sigma(I)
_cod_data_source_file ol034926ysi20030627_114914.cif
_cod_data_source_block dioscorealide_A
_cod_depositor_comments
;
The following automatic conversions were performed:

'_symmetry_cell_setting' value 'Orthorhombic' changed to
'orthorhombic' according to
/home/saulius/struct/CIF-dictionaries/cif_core.dic dictionary named
'cif_core.dic' version 2.4.1 from 2010-06-29.

Automatic conversion script
Id: cif_fix_values 1715 2011-07-08 13:25:40Z adriana 
;
_cod_original_cell_volume 1419.9(2)
_cod_original_sg_symbol_H-M 'P 21 21 21    '
_cod_original_formula_sum 'C17 H14 O6 '
_cod_database_code 1507348

loop_
_symmetry_equiv_pos_as_xyz
+X,+Y,+Z
'-X+ 1/2,-Y,+Z+ 1/2'
'+X+ 1/2,-Y+ 1/2,-Z'
'-X,+Y+ 1/2,-Z+ 1/2'

loop_
_atom_site_label
_atom_site_type_symbol
_atom_site_fract_x
_atom_site_fract_y
_atom_site_fract_z
_atom_site_U_iso_or_equiv
_atom_site_adp_type
_atom_site_occupancy
_atom_site_symmetry_multiplicity
_atom_site_calc_flag
_atom_site_refinement_flags
O7 O 0.3373(2) 0.03083(12) 0.84851(9) 0.0486(4) Uani 1 1 d .
O5 O 0.8884(2) 0.12312(13) 0.68159(10) 0.0554(5) Uani 1 1 d .
O8 O 0.4181(3) -0.11710(12) 0.91113(10) 0.0522(4) Uani 1 1 d .
C9A C 0.3541(3) 0.03918(16) 1.04454(12) 0.0413(5) Uani 1 1 d .
O10 O 0.3316(2) 0.05521(11) 1.13616(9) 0.0476(4) Uani 1 1 d .
C1B C 0.5372(3) 0.08304(15) 1.01587(13) 0.0391(5) Uani 1 1 d .
O9 O 0.0700(3) -0.05505(14) 1.04268(10) 0.0573(5) Uani 1 1 d .
O1 O 0.5254(3) 0.11513(13) 1.24538(9) 0.0598(5) Uani 1 1 d .
C6A C 0.5305(3) 0.06329(16) 0.85049(13) 0.0420(5) Uani 1 1 d .
C5 C 0.8134(4) 0.11679(17) 0.76599(13) 0.0450(5) Uani 1 1 d .
C1 C 0.5039(4) 0.09896(17) 1.16703(13) 0.0465(5) Uani 1 1 d .
C3 C 0.9086(3) 0.17037(16) 1.00497(14) 0.0449(5) Uani 1 1 d .
C3B C 0.6240(3) 0.09246(15) 0.93041(13) 0.0395(5) Uani 1 1 d .
C2 C 0.8204(4) 0.16195(16) 1.08655(14) 0.0460(5) Uani 1 1 d .
C9 C 0.2283(3) -0.01723(16) 0.99944(13) 0.0423(5) Uani 1 1 d .
C3A C 0.8150(3) 0.13669(15) 0.92519(13) 0.0416(5) Uani 1 1 d .
C6 C 0.6229(3) 0.07442(17) 0.76969(13) 0.0459(5) Uani 1 1 d .
C4 C 0.9090(3) 0.14790(16) 0.84117(14) 0.0448(5) Uani 1 1 d .
C1A C 0.6323(3) 0.11764(15) 1.09069(12) 0.0415(5) Uani 1 1 d .
C11 C 1.0821(4) 0.16558(19) 0.67193(16) 0.0558(6) Uani 1 1 d .
C8 C 0.2746(3) -0.04597(17) 0.90490(13) 0.0451(5) Uani 1 1 d .
C13 C -0.0653(4) -0.1149(2) 0.99787(18) 0.0687(8) Uani 1 1 d .
C12 C 0.4476(5) -0.1676(2) 0.82887(19) 0.0704(8) Uani 1 1 d .
H12 H 1.0586 0.1999 1.0009 0.054 Uiso 1 1 d R
H14 H 0.8957 0.1873 1.1468 0.055 Uiso 1 1 d R
H17 H 0.5416 0.0511 0.7063 0.055 Uiso 1 1 d R
H18 H 1.0523 0.1772 0.8441 0.054 Uiso 1 1 d R
H20A H 1.0679 0.2378 0.6936 0.067 Uiso 1 1 d R
H20B H 1.0874 0.1629 0.6092 0.067 Uiso 1 1 d R
H20C H 1.1779 0.1221 0.7114 0.067 Uiso 1 1 d R
H21 H 0.1546 -0.0753 0.8768 0.054 Uiso 1 1 d R
H22A H -0.1326 -0.0773 0.9379 0.082 Uiso 1 1 d R
H22B H -0.1643 -0.1332 1.0381 0.082 Uiso 1 1 d R
H22C H 0.0079 -0.1659 0.9769 0.082 Uiso 1 1 d R
H23A H 0.3141 -0.1959 0.8116 0.085 Uiso 1 1 d R
H23B H 0.5140 -0.1281 0.7807 0.085 Uiso 1 1 d R
H23C H 0.5413 -0.2221 0.8417 0.085 Uiso 1 1 d R

loop_
_atom_site_aniso_label
_atom_site_aniso_U_11
_atom_site_aniso_U_22
_atom_site_aniso_U_33
_atom_site_aniso_U_23
_atom_site_aniso_U_13
_atom_site_aniso_U_12
O7 0.0380(8) 0.0669(11) 0.0409(7) 0.0087(7) -0.0031(6) -0.0037(7)
O5 0.0563(11) 0.0685(11) 0.0413(8) 0.0003(7) 0.0119(6) -0.0041(9)
O8 0.0521(10) 0.0555(10) 0.0491(8) -0.0074(7) 0.0007(7) 0.0038(7)
C9A 0.0417(12) 0.0456(12) 0.0366(9) -0.0005(8) 0.0024(8) 0.0011(9)
O10 0.0521(9) 0.0531(9) 0.0377(7) -0.0042(6) 0.0074(6) -0.0045(7)
C1B 0.0414(11) 0.0387(11) 0.0372(9) 0.0011(8) -0.0010(7) 0.0018(8)
O9 0.0468(10) 0.0738(12) 0.0512(8) -0.0036(8) 0.0078(7) -0.0173(8)
O1 0.0776(13) 0.0635(12) 0.0382(8) -0.0057(7) 0.0042(7) -0.0130(9)
C6A 0.0365(11) 0.0491(13) 0.0404(10) 0.0018(9) -0.0010(8) 0.0007(8)
C5 0.0458(12) 0.0488(13) 0.0404(10) 0.0053(9) 0.0062(8) 0.0024(9)
C1 0.0574(14) 0.0414(12) 0.0407(10) -0.0011(8) 0.0004(9) -0.0037(10)
C3 0.0420(12) 0.0464(13) 0.0462(11) 0.0034(9) -0.0032(9) -0.0031(9)
C3B 0.0369(11) 0.0438(11) 0.0377(10) 0.0035(8) 0.0018(7) 0.0035(8)
C2 0.0494(13) 0.0476(13) 0.0410(11) -0.0006(9) -0.0049(9) -0.0024(10)
C9 0.0376(12) 0.0468(13) 0.0424(10) 0.0019(9) 0.0032(8) -0.0003(8)
C3A 0.0429(12) 0.0404(11) 0.0415(10) 0.0005(8) 0.0008(8) 0.0019(8)
C6 0.0427(12) 0.0548(14) 0.0403(10) 0.0033(9) 0.0006(8) -0.0004(9)
C4 0.0423(13) 0.0479(13) 0.0442(11) 0.0011(9) 0.0031(8) -0.0006(9)
C1A 0.0463(12) 0.0402(11) 0.0379(10) 0.0005(8) -0.0001(8) -0.0002(9)
C11 0.0599(15) 0.0546(15) 0.0528(13) 0.0009(10) 0.0186(11) -0.0052(12)
C8 0.0405(12) 0.0533(13) 0.0414(10) 0.0006(10) -0.0003(8) -0.0037(9)
C13 0.0599(17) 0.081(2) 0.0647(15) -0.0078(14) 0.0071(13) -0.0288(14)
C12 0.0751(19) 0.0707(19) 0.0656(16) -0.0244(13) 0.0139(14) 0.0010(15)

loop_
_atom_type_symbol
_atom_type_description
_atom_type_scat_dispersion_real
_atom_type_scat_dispersion_imag
_atom_type_scat_source
C C 0.0033 0.0016 'International Tables Vol C Tables 4.2.6.8 and 6.1.1.4'
H H 0.0000 0.0000 'International Tables Vol C Tables 4.2.6.8 and 6.1.1.4'
O O 0.0106 0.0060 'International Tables Vol C Tables 4.2.6.8 and 6.1.1.4'

loop_
_diffrn_radiation_wavelength
0.71073

loop_
_geom_angle_atom_site_label_1
_geom_angle_atom_site_label_2
_geom_angle_atom_site_label_3
_geom_angle
C6A O7 C8 120.96(16)
C5 O5 C11 116.95(19)
C8 O8 C12 113.23(18)
C9 C9A O10 121.52(19)
C9 C9A C1B 129.74(18)
O10 C9A C1B 108.37(18)
C1 O10 C9A 108.05(16)
C1A C1B C3B 120.9(2)
C1A C1B C9A 107.62(17)
C3B C1B C9A 131.43(19)
C9 O9 C13 120.77(18)
C6 C6A O7 116.40(18)
C6 C6A C3B 121.1(2)
O7 C6A C3B 122.20(18)
O5 C5 C4 124.8(2)
O5 C5 C6 113.40(19)
C4 C5 C6 121.79(19)
O1 C1 O10 120.6(2)
O1 C1 C1A 131.4(2)
O10 C1 C1A 108.02(16)
C2 C3 C3A 122.1(2)
C6A C3B C1B 124.0(2)
C6A C3B C3A 118.58(18)
C1B C3B C3A 117.39(18)
C3 C2 C1A 117.8(2)
C9A C9 O9 118.97(18)
C9A C9 C8 120.33(19)
O9 C9 C8 120.39(19)
C4 C3A C3B 119.75(18)
C4 C3A C3 120.7(2)
C3B C3A C3 119.51(18)
C6A C6 C5 119.47(19)
C5 C4 C3A 119.2(2)
C1B C1A C2 122.32(19)
C1B C1A C1 107.61(19)
C2 C1A C1 130.07(18)
O8 C8 O7 112.42(17)
O8 C8 C9 105.84(16)
O7 C8 C9 114.22(19)
C2 C3 H12 118.9
C3A C3 H12 119.0
C3 C2 H14 120.8
C1A C2 H14 121.4
C6A C6 H17 119.2
C5 C6 H17 121.3
C5 C4 H18 126.2
C3A C4 H18 114.5
O5 C11 H20A 106.6
O5 C11 H20B 96.8
H20A C11 H20B 110.1
O5 C11 H20C 104.3
H20A C11 H20C 115.6
H20B C11 H20C 120.6
O8 C8 H21 106.6
O7 C8 H21 107.4
C9 C8 H21 110.1
O9 C13 H22A 110.6
O9 C13 H22B 108.3
H22A C13 H22B 111.1
O9 C13 H22C 106.8
H22A C13 H22C 107.7
H22B C13 H22C 112.3
O8 C12 H23A 107.1
O8 C12 H23B 113.4
H23A C12 H23B 114.9
O8 C12 H23C 107.4
H23A C12 H23C 107.2
H23B C12 H23C 106.4

loop_
_geom_bond_atom_site_label_1
_geom_bond_atom_site_label_2
_geom_bond_distance
O7 C6A 1.373(3)
O7 C8 1.439(3)
O5 C5 1.366(2)
O5 C11 1.437(3)
O8 C8 1.394(3)
O8 C12 1.439(3)
C9A C9 1.343(3)
C9A O10 1.401(2)
C9A C1B 1.440(3)
O10 C1 1.389(3)
C1B C1A 1.381(3)
C1B C3B 1.415(3)
O9 C9 1.353(3)
O9 C13 1.410(3)
O1 C1 1.206(2)
C6A C6 1.370(3)
C6A C3B 1.414(3)
C5 C4 1.370(3)
C5 C6 1.410(3)
C1 C1A 1.457(3)
C3 C2 1.365(3)
C3 C3A 1.433(3)
C3B C3A 1.425(3)
C2 C1A 1.408(3)
C9 C8 1.508(3)
C3A C4 1.418(3)
C3 H12 1.0890
C2 H14 1.0950
C6 H17 1.1441
C4 H18 1.0460
C11 H20A 1.0749
C11 H20B 0.9420
C11 H20C 1.0670
C8 H21 0.9970
C13 H22A 1.1380
C13 H22B 0.9341
C13 H22C 0.9270
C12 H23A 1.0131
C12 H23B 1.0159
C12 H23C 1.0120

loop_
_cod_related_entry_id
_cod_related_entry_database
_cod_related_entry_code
1 ChemSpider 21200318
